data_2007502
loop_
_publ_author_name
'Elgemeie, Galal E. H.'
'Fathy, Nahed M.'
'Hopf, Henning'
'Jones, Peter G.'

_publ_section_title
;
 1,2,3,4-Tetrahydrobenzimidazo[2,1-<i>b</i>]quinazoline
;
_journal_issue 8
_journal_name_full 'Acta Crystallographica Section C'
_journal_page_first 1109
_journal_page_last 1111
_journal_paper_doi 10.1107/S0108270198003278
_journal_volume 54
_journal_year 1998
_chemical_formula_moiety 'C14 H13 N3'
_chemical_formula_sum 'C14 H13 N3'
_chemical_formula_weight 223.27
_chemical_name_systematic
;
Benzo[g]imidazo[1,2-a]-2,3,5,6,7,8-hexahydro-quinazoline
;
_space_group_IT_number 14
_symmetry_cell_setting monoclinic
_symmetry_space_group_name_Hall '-P 2yn'
_symmetry_space_group_name_H-M 'P 1 21/n 1'
_audit_creation_method SHELXL
_cell_angle_alpha 90.00
_cell_angle_beta 93.20(2)
_cell_angle_gamma 90.00
_cell_formula_units_Z 4
_cell_length_a 6.4542(14)
_cell_length_b 12.388(3)
_cell_length_c 13.501(3)
_cell_measurement_reflns_used 52
_cell_measurement_temperature 143(2)
_cell_measurement_theta_max 11.5
_cell_measurement_theta_min 10.0
_cell_volume 1077.8(4)
_computing_cell_refinement DIF4
_computing_data_collection 'DIF4 (Stoe & Cie, 1992a)'
_computing_data_reduction 'REDU4 (Stoe & Cie, 1992b)'
_computing_molecular_graphics 'XP (Siemens, 1994)'
_computing_publication_material SHELXL93
_computing_structure_refinement 'SHELXL93 (Sheldrick, 1993)'
_computing_structure_solution 'SHELXS86 (Sheldrick, 1990)'
_diffrn_ambient_temperature 143(2)
_diffrn_measurement_device 'Stoe STADI-4'
_diffrn_measurement_method \w/\q
_diffrn_radiation_monochromator graphite
_diffrn_radiation_source 'fine-focus sealed tube'
_diffrn_radiation_type MoK\a
_diffrn_radiation_wavelength 0.71073
_diffrn_reflns_av_R_equivalents 0.032
_diffrn_reflns_av_sigmaI/netI 0.0530
_diffrn_reflns_limit_h_max 7
_diffrn_reflns_limit_h_min 0
_diffrn_reflns_limit_k_max 9
_diffrn_reflns_limit_k_min -14
_diffrn_reflns_limit_l_max 16
_diffrn_reflns_limit_l_min -16
_diffrn_reflns_number 3666
_diffrn_reflns_theta_max 25.04
_diffrn_reflns_theta_min 3.02
_diffrn_standards_decay_% 0
_diffrn_standards_interval_time 60
_diffrn_standards_number 3
_exptl_absorpt_coefficient_mu 0.085
_exptl_absorpt_correction_type none
_exptl_crystal_colour yellow
_exptl_crystal_density_diffrn 1.376
_exptl_crystal_density_method 'not measured'
_exptl_crystal_description needle
_exptl_crystal_F_000 472
_exptl_crystal_size_max 0.6
_exptl_crystal_size_mid 0.2
_exptl_crystal_size_min 0.2
_refine_diff_density_max 0.36
_refine_diff_density_min -0.21
_refine_ls_extinction_method none
_refine_ls_goodness_of_fit_all 1.047
_refine_ls_goodness_of_fit_obs 1.108
_refine_ls_hydrogen_treatment 'H atoms: see below'
_refine_ls_matrix_type full
_refine_ls_number_parameters 154
_refine_ls_number_reflns 1913
_refine_ls_number_restraints 0
_refine_ls_restrained_S_all 1.047
_refine_ls_restrained_S_obs 1.108
_refine_ls_R_factor_all 0.083
_refine_ls_R_factor_obs .051
_refine_ls_shift/esd_max 0.000
_refine_ls_shift/esd_mean 0.000
_refine_ls_structure_factor_coef Fsqd
_refine_ls_weighting_details 'w = 1/[\s^2^(Fo^2^)+(0.0462P)^2^+0.4705P] where P = (Fo^2^+2Fc^2^)/3'
_refine_ls_weighting_scheme calc
_refine_ls_wR_factor_all 0.126
_refine_ls_wR_factor_obs .109
_reflns_number_observed 1320
_reflns_number_total 1913
_reflns_observed_criterion I>2\s(I)
_cod_data_source_file bm1232.cif
_cod_data_source_block bm1232
_cod_depositor_comments
;
The following automatic conversions were performed:
'_geom_bond_publ_flag' value 'Y' changed to 'y' according to
'/home/saulius/struct/CIF-dictionaries/cif_core.dic' dictionary named
'cif_core.dic' version 2.4.1 from 2010-06-29 (7 times).

Automatic conversion script
Id: cif_fix_enum 1527 2010-12-29 10:47:43Z saulius 

The following automatic conversions were performed:

'_refine_ls_weighting_scheme' value 'calc w =
1/[\s^2^(Fo^2^)+(0.0462P)^2^+0.4705P] where P = (Fo^2^+2Fc^2^)/3' was
changed to 'calc'. New tag '_refine_ls_weighting_details' was
created. The value of the new tag was set to 'w =
1/[\s^2^(Fo^2^)+(0.0462P)^2^+0.4705P] where P = (Fo^2^+2Fc^2^)/3'.

Automatic conversion script
Id: cif_fix_values 3143 2015-03-26 13:38:13Z robertas 
;
_cod_original_sg_symbol_H-M 'P 21/n'
_cod_database_code 2007502

loop_
_symmetry_equiv_pos_as_xyz
'x, y, z'
'-x+1/2, y+1/2, -z+1/2'
'-x, -y, -z'
'x-1/2, -y-1/2, z-1/2'

loop_
_atom_site_aniso_label
_atom_site_aniso_U_11
_atom_site_aniso_U_22
_atom_site_aniso_U_33
_atom_site_aniso_U_12
_atom_site_aniso_U_13
_atom_site_aniso_U_23
N1 .0241(10) .0326(13) .0282(11) .0001(9) .0011(9) -.0004(9)
N2 .0224(10) .0254(11) .0277(10) -.0003(9) .0025(8) .0007(9)
N3 .0276(11) .0323(13) .0306(11) .0013(10) .0045(9) -.0023(9)
C1 .0270(13) .0391(16) .0398(15) .0017(12) .0045(11) -.0074(12)
C2 .0375(15) .056(2) .0428(16) -.0028(14) .0095(13) -.0129(15)
C3 .0351(15) .0468(18) .0377(15) -.0001(13) .0056(12) -.0138(13)
C4 .0286(13) .0460(18) .0333(14) -.0009(13) -.0026(11) -.0073(13)
C5 .0320(14) .0310(15) .0351(14) -.0008(12) .0073(11) -.0024(12)
C6 .0420(16) .0295(15) .0335(14) -.0019(12) .0059(12) -.0054(12)
C7 .0362(14) .0313(15) .0335(14) -.0040(12) -.0013(11) -.0044(12)
C8 .0289(13) .0286(15) .0354(14) -.0010(11) .0025(11) .0022(11)
C9 .0215(12) .0299(15) .0347(14) .0019(11) .0036(10) .0033(11)
C10 .0265(13) .0279(15) .0289(13) -.0008(11) .0013(10) .0005(11)
C11 .0287(13) .0282(15) .0289(13) .0029(11) .0036(11) .0040(11)
C12 .0207(11) .0273(14) .0276(12) -.0011(10) .0002(10) .0030(11)
C13 .0298(13) .0233(14) .0237(12) -.0016(11) .0032(10) .0013(10)
C14 .0285(13) .0255(14) .0285(13) -.0018(11) .0034(10) .0041(11)

loop_
_atom_site_label
_atom_site_fract_x
_atom_site_fract_y
_atom_site_fract_z
_atom_site_U_iso_or_equiv
_atom_site_thermal_displace_type
_atom_site_calc_flag
_atom_site_refinement_flags
_atom_site_occupancy
_atom_site_disorder_group
_atom_site_type_symbol
N1 .6674(3) .46272(17) .69648(14) .0283(5) Uani d . 1 . N
N2 .3906(3) .40612(16) .58348(14) .0251(5) Uani d . 1 . N
N3 .7190(3) .35783(17) .55205(14) .0301(5) Uani d . 1 . N
C1 .1557(4) .5632(2) .78466(18) .0352(7) Uani d . 1 . C
H1A .0223 .5235 .7799 .042 Uiso calc R 1 . H
H1B .1301 .6369 .7586 .042 Uiso calc R 1 . H
C2 .2333(4) .5699(3) .8924(2) .0451(8) Uani d . 1 . C
H2A .1350 .6130 .9300 .054 Uiso calc R 1 . H
H2B .2408 .4965 .9214 .054 Uiso calc R 1 . H
C3 .4440(4) .6214(2) .9010(2) .0398(7) Uani d . 1 . C
H3A .4907 .6262 .9720 .048 Uiso calc R 1 . H
H3B .4339 .6957 .8743 .048 Uiso calc R 1 . H
C4 .6042(4) .5591(2) .84587(18) .0361(7) Uani d . 1 . C
H4A .7195 .6087 .8322 .043 Uiso calc R 1 . H
H4B .6618 .5013 .8899 .043 Uiso calc R 1 . H
C5 .6147(4) .2504(2) .39841(18) .0325(6) Uani d . 1 . C
H5 .7511 .2283 .3847 .039 Uiso calc R 1 . H
C6 .4461(4) .2189(2) .33796(19) .0349(6) Uani d . 1 . C
H6 .4680 .1744 .2822 .042 Uiso calc R 1 . H
C7 .2443(4) .2505(2) .35632(18) .0338(6) Uani d . 1 . C
H7 .1324 .2268 .3130 .041 Uiso calc R 1 . H
C8 .2041(4) .3151(2) .43584(18) .0309(6) Uani d . 1 . C
H8 .0673 .3377 .4482 .037 Uiso calc R 1 . H
C9 .2444(4) .4537(2) .63838(18) .0286(6) Uani d . 1 . C
H9 .1012 .4496 .6182 .034 Uiso calc R 1 . H
C10 .3084(4) .5072(2) .72236(17) .0278(6) Uani d . 1 . C
C11 .5260(4) .5088(2) .74961(18) .0285(6) Uani d . 1 . C
C12 .6016(3) .4105(2) .61257(17) .0253(5) Uani d . 1 . C
C13 .3733(4) .34530(19) .49666(16) .0255(5) Uani d . 1 . C
C14 .5801(4) .31533(19) .47995(17) .0274(6) Uani d . 1 . C

loop_
_atom_type_symbol
_atom_type_description
_atom_type_scat_dispersion_real
_atom_type_scat_dispersion_imag
_atom_type_scat_source
C C 0.0033 0.0016 'International Tables Vol C Tables 4.2.6.8 and 6.1.1.4'
H H 0.0000 0.0000 'International Tables Vol C Tables 4.2.6.8 and 6.1.1.4'
N N 0.0061 0.0033 'International Tables Vol C Tables 4.2.6.8 and 6.1.1.4'

loop_
_geom_angle_atom_site_label_1
_geom_angle_atom_site_label_2
_geom_angle_atom_site_label_3
_geom_angle
_geom_angle_publ_flag
C11 N1 C12 117.8(2) y
C9 N2 C13 131.7(2) y
C9 N2 C12 121.5(2) y
C13 N2 C12 106.79(18) y
C12 N3 C14 104.55(19) y
C10 C1 C2 111.8(2) ?
C3 C2 C1 110.3(2) ?
C2 C3 C4 112.7(2) ?
C11 C4 C3 115.4(2) ?
C6 C5 C14 118.4(2) ?
C5 C6 C7 121.9(2) ?
C8 C7 C6 121.4(2) ?
C7 C8 C13 116.4(2) ?
C10 C9 N2 118.5(2) ?
C9 C10 C11 118.0(2) ?
C9 C10 C1 121.0(2) ?
C11 C10 C1 121.0(2) ?
N1 C11 C10 123.5(2) ?
N1 C11 C4 116.0(2) ?
C10 C11 C4 120.4(2) ?
N3 C12 N1 126.3(2) y
N3 C12 N2 113.0(2) y
N1 C12 N2 120.7(2) y
C8 C13 N2 132.1(2) y
C8 C13 C14 123.8(2) y
N2 C13 C14 104.1(2) y
N3 C14 C5 130.3(2) y
N3 C14 C13 111.5(2) y
C5 C14 C13 118.2(2) y

loop_
_geom_bond_atom_site_label_1
_geom_bond_atom_site_label_2
_geom_bond_site_symmetry_2
_geom_bond_distance
_geom_bond_publ_flag
N1 C11 . 1.322(3) y
N1 C12 . 1.352(3) y
N2 C9 . 1.366(3) y
N2 C13 . 1.393(3) y
N2 C12 . 1.397(3) y
N3 C12 . 1.318(3) y
N3 C14 . 1.390(3) y
C1 C10 . 1.501(3) ?
C1 C2 . 1.514(4) ?
C2 C3 . 1.501(4) ?
C3 C4 . 1.518(3) ?
C4 C11 . 1.503(3) ?
C5 C6 . 1.380(4) ?
C5 C14 . 1.392(3) ?
C6 C7 . 1.395(4) ?
C7 C8 . 1.376(3) ?
C8 C13 . 1.381(3) ?
C9 C10 . 1.357(3) y
C10 C11 . 1.432(3) y
C13 C14 . 1.415(3) y

loop_
_geom_torsion_atom_site_label_1
_geom_torsion_atom_site_label_2
_geom_torsion_atom_site_label_3
_geom_torsion_atom_site_label_4
_geom_torsion
_geom_torsion_publ_flag
C10 C1 C2 C3 54.1(3) y
C1 C2 C3 C4 -59.8(3) y
C2 C3 C4 C11 36.7(3) y
C14 C5 C6 C7 0.2(4) ?
C5 C6 C7 C8 0.2(4) ?
C6 C7 C8 C13 -0.9(4) ?
C13 N2 C9 C10 178.7(2) ?
C12 N2 C9 C10 0.7(3) ?
N2 C9 C10 C11 -1.1(4) ?
N2 C9 C10 C1 178.7(2) ?
C2 C1 C10 C9 152.7(2) ?
C2 C1 C10 C11 -27.5(4) ?
C12 N1 C11 C10 -0.7(4) ?
C12 N1 C11 C4 175.8(2) ?
C9 C10 C11 N1 1.2(4) ?
C1 C10 C11 N1 -178.6(2) ?
C9 C10 C11 C4 -175.2(2) ?
C1 C10 C11 C4 5.0(4) ?
C3 C4 C11 N1 174.1(2) ?
C3 C4 C11 C10 -9.3(4) ?
C14 N3 C12 N1 177.7(2) ?
C14 N3 C12 N2 -0.7(3) ?
C11 N1 C12 N3 -178.1(2) ?
C11 N1 C12 N2 0.2(3) ?
C9 N2 C12 N3 178.3(2) ?
C13 N2 C12 N3 -0.1(3) ?
C9 N2 C12 N1 -0.2(3) ?
C13 N2 C12 N1 -178.6(2) ?
C7 C8 C13 N2 -177.8(2) ?
C7 C8 C13 C14 1.3(4) ?
C9 N2 C13 C8 1.9(4) ?
C12 N2 C13 C8 -179.9(3) ?
C9 N2 C13 C14 -177.4(2) ?
C12 N2 C13 C14 0.8(2) ?
C12 N3 C14 C5 -178.4(3) ?
C12 N3 C14 C13 1.2(3) ?
C6 C5 C14 N3 179.8(2) ?
C6 C5 C14 C13 0.2(4) ?
C8 C13 C14 N3 179.4(2) ?
N2 C13 C14 N3 -1.3(3) ?
C8 C13 C14 C5 -1.0(4) ?
N2 C13 C14 C5 178.4(2) ?

loop_
_cod_related_entry_id
_cod_related_entry_database
_cod_related_entry_code
1 ChemSpider 346869
